data_7050997
loop_
_publ_author_name
'Collings, Jonathan C.'
'Roscoe, Karl P.'
'Robins, Edward G.'
'Batsanov, Andrei S.'
'Stimson, Lorna M.'
'Howard, Judith A. K.'
'Clark, Stewart J.'
'Marder, Todd B.'

_publ_section_title
;
  Arene--perfluoroarene interactions in crystal engineering 8: structures
  of 1:1 complexes of hexafluorobenzene with fused-ring polyaromatic
  hydrocarbons
;
_journal_issue 12
_journal_name_full 'New Journal of Chemistry'
_journal_page_first 1740
_journal_page_last 1746
_journal_paper_doi 10.1039/B207102A
_journal_volume 26
_journal_year 2002
_chemical_formula_moiety 'C6 F6,C14 H10'
_chemical_formula_sum 'C20 H10 F6'
_chemical_formula_weight 364.28
_chemical_name_systematic
;
hexafluorobenzene : phenanthrene complex (1:1)
;
_space_group_IT_number 2
_symmetry_cell_setting triclinic
_symmetry_space_group_name_Hall '-P 1'
_symmetry_space_group_name_H-M 'P -1'
_atom_sites_solution_hydrogens geom
_atom_sites_solution_primary direct
_atom_sites_solution_secondary difmap
_audit_creation_method SHELXL-97
_cell_angle_alpha 91.51(1)
_cell_angle_beta 102.16(1)
_cell_angle_gamma 100.16(1)
_cell_formula_units_Z 2
_cell_length_a 6.929(2)
_cell_length_b 7.308(1)
_cell_length_c 15.991(3)
_cell_measurement_reflns_used 760
_cell_measurement_temperature 120(2)
_cell_measurement_theta_max 26.4
_cell_measurement_theta_min 12.0
_cell_volume 777.5(3)
_computing_cell_refinement 'Bruker SMART'
_computing_data_collection 'Bruker SMART'
_computing_data_reduction 'Bruker SHELXTL'
_computing_molecular_graphics 'Bruker SHELXTL'
_computing_publication_material 'Bruker SHELXTL'
_computing_structure_refinement 'SHELXL-97 (Sheldrick, 1997)'
_computing_structure_solution 'SHELXS-97 (Sheldrick, 1990)'
_diffrn_ambient_temperature 120(2)
_diffrn_detector_area_resol_mean 8
_diffrn_measured_fraction_theta_full 0.976
_diffrn_measured_fraction_theta_max 0.976
_diffrn_measurement_device_type 'SMART 1K CCD area detector'
_diffrn_measurement_method '\w scans'
_diffrn_radiation_monochromator graphite
_diffrn_radiation_source 'fine-focus sealed tube'
_diffrn_radiation_type MoK\a
_diffrn_radiation_wavelength 0.71073
_diffrn_reflns_av_R_equivalents 0.0338
_diffrn_reflns_av_sigmaI/netI 0.0280
_diffrn_reflns_limit_h_max 9
_diffrn_reflns_limit_h_min -9
_diffrn_reflns_limit_k_max 9
_diffrn_reflns_limit_k_min -9
_diffrn_reflns_limit_l_max 21
_diffrn_reflns_limit_l_min -21
_diffrn_reflns_number 9769
_diffrn_reflns_theta_full 29.13
_diffrn_reflns_theta_max 29.13
_diffrn_reflns_theta_min 2.61
_diffrn_standards_decay_% 0
_exptl_absorpt_coefficient_mu 0.140
_exptl_absorpt_correction_type none
_exptl_crystal_colour colourless
_exptl_crystal_density_diffrn 1.556
_exptl_crystal_density_method 'not measured'
_exptl_crystal_description splinter
_exptl_crystal_F_000 368
_exptl_crystal_size_max 0.8
_exptl_crystal_size_mid 0.6
_exptl_crystal_size_min 0.3
_refine_diff_density_max 0.320
_refine_diff_density_min -0.210
_refine_diff_density_rms 0.045
_refine_ls_extinction_method none
_refine_ls_goodness_of_fit_ref 1.035
_refine_ls_hydrogen_treatment constr
_refine_ls_matrix_type full
_refine_ls_number_parameters 292
_refine_ls_number_reflns 4080
_refine_ls_number_restraints 0
_refine_ls_restrained_S_all 1.035
_refine_ls_R_factor_all 0.0590
_refine_ls_R_factor_gt 0.0427
_refine_ls_shift/su_max 0.002
_refine_ls_shift/su_mean 0.000
_refine_ls_structure_factor_coef Fsqd
_refine_ls_weighting_details 'calc w==1/[\s^2^(Fo^2^)+(0.0676P)^2^+0.1557P] where P==(Fo^2^+2Fc^2^)/3'
_refine_ls_weighting_scheme calc
_refine_ls_wR_factor_gt 0.1197
_refine_ls_wR_factor_ref 0.1316
_reflns_number_gt 3056
_reflns_number_total 4080
_reflns_threshold_expression I>2\s(I)
_cod_data_source_file b207102a.txt
_cod_data_source_block (3)
_cod_depositor_comments
;
The following automatic conversions were performed:
'_symmetry_cell_setting' value 'Triclinic' changed to 'triclinic'
according to '/home/saulius/struct/CIF-dictionaries/cif_core.dic'
dictionary named 'cif_core.dic' version 2.4.1 from 2010-06-29.

Automatic conversion script
Id: cif_fix_enum 1527 2010-12-29 10:47:43Z saulius 
;
_cod_original_sg_symbol_H-M P-1
_cod_database_code 7050997

loop_
_symmetry_equiv_pos_as_xyz
'x, y, z'
'-x, -y, -z'

loop_
_atom_site_label
_atom_site_type_symbol
_atom_site_fract_x
_atom_site_fract_y
_atom_site_fract_z
_atom_site_U_iso_or_equiv
_atom_site_adp_type
_atom_site_occupancy
_atom_site_symmetry_multiplicity
_atom_site_calc_flag
_atom_site_refinement_flags
_atom_site_disorder_assembly
_atom_site_disorder_group
C1 C 0.17722(19) 0.54956(18) 0.78140(9) 0.0323(3) Uani 1 1 d . . .
C2 C 0.18582(19) 0.56089(17) 0.69606(8) 0.0308(3) Uani 1 1 d . . .
C3 C 0.23835(18) 0.73275(18) 0.66465(8) 0.0295(3) Uani 1 1 d . . .
C4 C 0.28050(18) 0.89289(17) 0.71858(8) 0.0302(3) Uani 1 1 d . . .
C5 C 0.27093(18) 0.88089(18) 0.80376(9) 0.0310(3) Uani 1 1 d . . .
C6 C 0.21939(19) 0.70912(19) 0.83535(8) 0.0314(3) Uani 1 1 d . . .
F1 F 0.12864(13) 0.38249(12) 0.81211(6) 0.0459(2) Uani 1 1 d . . .
F2 F 0.14272(13) 0.40623(11) 0.64376(6) 0.0446(2) Uani 1 1 d . . .
F3 F 0.24944(12) 0.74441(13) 0.58224(5) 0.0410(2) Uani 1 1 d . . .
F4 F 0.33194(13) 1.05951(11) 0.68811(6) 0.0425(2) Uani 1 1 d . . .
F5 F 0.31169(13) 1.03708(12) 0.85556(6) 0.0450(2) Uani 1 1 d . . .
F6 F 0.20914(13) 0.69771(13) 0.91778(5) 0.0443(2) Uani 1 1 d . . .
C7 C 0.7236(2) 0.6645(3) 0.55867(10) 0.0295(3) Uani 0.873(2) 1 d P A 1
H7 H 0.6985 0.5583 0.5197 0.035 Uiso 0.873(2) 1 d PR A 1
C8 C 0.7711(2) 0.8385(3) 0.53009(9) 0.0325(3) Uani 0.873(2) 1 d P A 1
H8 H 0.7779 0.8522 0.4718 0.039 Uiso 0.873(2) 1 d PR A 1
C9 C 0.8099(2) 0.9973(3) 0.58742(10) 0.0327(3) Uani 0.873(2) 1 d P A 1
H9 H 0.8417 1.1180 0.5676 0.039 Uiso 0.873(2) 1 d PR A 1
C10 C 0.8021(2) 0.9792(2) 0.67194(9) 0.0267(3) Uani 0.873(2) 1 d P A 1
H10 H 0.8307 1.0874 0.7099 0.032 Uiso 0.873(2) 1 d PR A 1
C11 C 0.7805(2) 0.9283(2) 0.85508(9) 0.0283(3) Uani 0.873(2) 1 d P A 1
H11 H 0.8160 1.0516 0.8386 0.034 Uiso 0.873(2) 1 d PR A 1
C12 C 0.7668(2) 0.8988(3) 0.93892(10) 0.0358(4) Uani 0.873(2) 1 d P A 1
H12 H 0.7905 1.0029 0.9790 0.043 Uiso 0.873(2) 1 d PR A 1
C13 C 0.7181(3) 0.7172(4) 0.96478(10) 0.0391(4) Uani 0.873(2) 1 d P A 1
H13 H 0.7107 0.6987 1.0227 0.047 Uiso 0.873(2) 1 d PR A 1
C14 C 0.6816(2) 0.5675(3) 0.90637(10) 0.0344(3) Uani 0.873(2) 1 d P A 1
H14 H 0.6498 0.4453 0.9246 0.041 Uiso 0.873(2) 1 d PR A 1
C15 C 0.6487(2) 0.43707(19) 0.75822(10) 0.0304(3) Uani 0.873(2) 1 d P A 1
H15 H 0.6133 0.3153 0.7764 0.036 Uiso 0.873(2) 1 d PR A 1
C16 C 0.6578(2) 0.45964(19) 0.67532(10) 0.0289(3) Uani 0.873(2) 1 d P A 1
H16 H 0.6286 0.3533 0.6362 0.035 Uiso 0.873(2) 1 d PR A 1
C17 C 0.71115(19) 0.6419(2) 0.64554(9) 0.0240(3) Uani 0.873(2) 1 d P A 1
C18 C 0.75216(18) 0.8015(2) 0.70359(9) 0.0215(3) Uani 0.873(2) 1 d P A 1
C19 C 0.74216(18) 0.7768(2) 0.79310(8) 0.0221(3) Uani 0.873(2) 1 d P A 1
C20 C 0.6914(2) 0.5941(2) 0.81951(9) 0.0262(3) Uani 0.873(2) 1 d P A 1
C7' C 0.7961(18) 0.913(2) 0.5893(8) 0.033(3) Uiso 0.127(2) 1 d P A 2
H7' H 0.8287 1.0356 0.5712 0.040 Uiso 0.127(2) 1 d PR A 2
C8' C 0.7591(18) 0.755(2) 0.5359(8) 0.025(2) Uiso 0.127(2) 1 d P A 2
H8' H 0.7640 0.7662 0.4773 0.030 Uiso 0.127(2) 1 d PR A 2
C9' C 0.7158(19) 0.582(2) 0.5574(8) 0.035(3) Uiso 0.127(2) 1 d P A 2
H9' H 0.6959 0.4791 0.5172 0.042 Uiso 0.127(2) 1 d PR A 2
C10' C 0.6995(16) 0.550(2) 0.6415(7) 0.028(2) Uiso 0.127(2) 1 d P A 2
H10' H 0.6658 0.4252 0.6568 0.033 Uiso 0.127(2) 1 d PR A 2
C11' C 0.6732(16) 0.4879(19) 0.8209(7) 0.033(2) Uiso 0.127(2) 1 d P A 2
H11' H 0.6434 0.3820 0.7815 0.040 Uiso 0.127(2) 1 d PR A 2
C12' C 0.6655(19) 0.462(2) 0.9050(8) 0.041(3) Uiso 0.127(2) 1 d P A 2
H12' H 0.6383 0.3414 0.9250 0.050 Uiso 0.127(2) 1 d PR A 2
C13' C 0.707(2) 0.624(2) 0.9607(10) 0.040(3) Uiso 0.127(2) 1 d P A 2
H13' H 0.6958 0.5994 1.0178 0.048 Uiso 0.127(2) 1 d PR A 2
C14' C 0.7538(16) 0.799(2) 0.9388(7) 0.026(2) Uiso 0.127(2) 1 d P A 2
H14' H 0.7788 0.9036 0.9788 0.031 Uiso 0.127(2) 1 d PR A 2
C15' C 0.8207(15) 1.0118(15) 0.8249(7) 0.028(2) Uiso 0.127(2) 1 d P A 2
H15' H 0.8480 1.1139 0.8663 0.034 Uiso 0.127(2) 1 d PR A 2
C16' C 0.8260(14) 1.0341(13) 0.7425(6) 0.027(2) Uiso 0.127(2) 1 d P A 2
H16' H 0.8648 1.1567 0.7258 0.032 Uiso 0.127(2) 1 d PR A 2
C17' C 0.7834(13) 0.8837(19) 0.6796(6) 0.0161(17) Uiso 0.127(2) 1 d P A 2
C18' C 0.7336(14) 0.6979(17) 0.7004(6) 0.0233(19) Uiso 0.127(2) 1 d P A 2
C19' C 0.7263(13) 0.6704(17) 0.7940(6) 0.0163(17) Uiso 0.127(2) 1 d P A 2
C20' C 0.7655(14) 0.8257(16) 0.8489(7) 0.0235(19) Uiso 0.127(2) 1 d P A 2

loop_
_atom_site_aniso_label
_atom_site_aniso_U_11
_atom_site_aniso_U_22
_atom_site_aniso_U_33
_atom_site_aniso_U_23
_atom_site_aniso_U_13
_atom_site_aniso_U_12
C1 0.0261(6) 0.0303(6) 0.0403(7) 0.0074(5) 0.0042(5) 0.0078(5)
C2 0.0262(6) 0.0287(6) 0.0356(7) -0.0037(5) 0.0011(5) 0.0076(5)
C3 0.0227(5) 0.0372(6) 0.0290(6) 0.0024(5) 0.0043(4) 0.0082(5)
C4 0.0236(6) 0.0284(6) 0.0384(7) 0.0046(5) 0.0063(5) 0.0051(4)
C5 0.0249(6) 0.0310(6) 0.0372(7) -0.0047(5) 0.0046(5) 0.0089(5)
C6 0.0258(6) 0.0418(7) 0.0288(6) 0.0045(5) 0.0059(5) 0.0121(5)
F1 0.0466(5) 0.0350(4) 0.0553(5) 0.0161(4) 0.0073(4) 0.0084(4)
F2 0.0464(5) 0.0337(4) 0.0490(5) -0.0118(4) 0.0006(4) 0.0085(4)
F3 0.0398(4) 0.0560(5) 0.0290(4) 0.0039(3) 0.0078(3) 0.0130(4)
F4 0.0404(5) 0.0316(4) 0.0545(5) 0.0108(4) 0.0109(4) 0.0021(3)
F5 0.0474(5) 0.0384(5) 0.0479(5) -0.0132(4) 0.0068(4) 0.0113(4)
F6 0.0446(5) 0.0625(6) 0.0305(4) 0.0070(4) 0.0112(3) 0.0186(4)
C7 0.0269(7) 0.0330(10) 0.0276(7) -0.0045(7) 0.0056(5) 0.0039(6)
C8 0.0319(8) 0.0426(10) 0.0237(8) 0.0052(7) 0.0085(6) 0.0052(7)
C9 0.0330(8) 0.0322(9) 0.0335(8) 0.0071(6) 0.0089(6) 0.0055(6)
C10 0.0269(7) 0.0237(8) 0.0296(7) 0.0015(5) 0.0062(5) 0.0046(5)
C11 0.0240(6) 0.0319(9) 0.0276(7) -0.0038(6) 0.0033(5) 0.0055(5)
C12 0.0293(7) 0.0499(12) 0.0261(7) -0.0067(7) 0.0033(5) 0.0068(7)
C13 0.0330(8) 0.0602(14) 0.0241(8) 0.0043(9) 0.0064(6) 0.0083(8)
C14 0.0283(7) 0.0438(10) 0.0314(8) 0.0100(7) 0.0071(6) 0.0058(6)
C15 0.0254(6) 0.0245(6) 0.0403(8) 0.0048(5) 0.0068(6) 0.0022(5)
C16 0.0250(6) 0.0221(6) 0.0374(7) -0.0048(5) 0.0038(5) 0.0031(5)
C17 0.0188(6) 0.0270(8) 0.0257(7) -0.0018(5) 0.0039(5) 0.0049(5)
C18 0.0174(6) 0.0229(8) 0.0240(6) 0.0008(6) 0.0036(5) 0.0047(5)
C19 0.0177(6) 0.0259(8) 0.0224(7) -0.0003(5) 0.0035(4) 0.0050(5)
C20 0.0193(6) 0.0300(8) 0.0291(7) 0.0046(6) 0.0049(5) 0.0045(5)

loop_
_atom_type_symbol
_atom_type_description
_atom_type_scat_dispersion_real
_atom_type_scat_dispersion_imag
_atom_type_scat_source
C C 0.0033 0.0016 'International Tables Vol C Tables 4.2.6.8 and 6.1.1.4'
H H 0.0000 0.0000 'International Tables Vol C Tables 4.2.6.8 and 6.1.1.4'
F F 0.0171 0.0103 'International Tables Vol C Tables 4.2.6.8 and 6.1.1.4'

loop_
_geom_angle_atom_site_label_1
_geom_angle_atom_site_label_2
_geom_angle_atom_site_label_3
_geom_angle
_geom_angle_site_symmetry_1
_geom_angle_site_symmetry_3
_geom_angle_publ_flag
F1 C1 C6 119.83(12) . . ?
F1 C1 C2 119.77(12) . . ?
C6 C1 C2 120.40(12) . . ?
F2 C2 C3 119.96(12) . . ?
F2 C2 C1 120.24(12) . . ?
C3 C2 C1 119.79(12) . . ?
F3 C3 C2 120.06(12) . . ?
F3 C3 C4 120.02(12) . . ?
C2 C3 C4 119.92(12) . . ?
F4 C4 C5 120.05(12) . . ?
F4 C4 C3 119.88(12) . . ?
C5 C4 C3 120.07(12) . . ?
F5 C5 C4 119.65(12) . . ?
F5 C5 C6 120.27(12) . . ?
C4 C5 C6 120.09(12) . . ?
F6 C6 C1 120.22(12) . . ?
F6 C6 C5 120.05(12) . . ?
C1 C6 C5 119.74(12) . . ?
C8 C7 C17 120.79(16) . . ?
C7 C8 C9 119.86(14) . . ?
C10 C9 C8 120.53(17) . . ?
C9 C10 C18 121.12(15) . . ?
C12 C11 C19 120.83(17) . . ?
C11 C12 C13 120.61(17) . . ?
C14 C13 C12 119.91(16) . . ?
C13 C14 C20 120.63(17) . . ?
C16 C15 C20 121.21(13) . . ?
C15 C16 C17 121.13(12) . . ?
C18 C17 C7 119.44(16) . . ?
C18 C17 C16 119.67(13) . . ?
C7 C17 C16 120.90(16) . . ?
C10 C18 C17 118.24(13) . . ?
C10 C18 C19 122.67(13) . . ?
C17 C18 C19 119.09(14) . . ?
C11 C19 C20 118.22(13) . . ?
C11 C19 C18 122.71(14) . . ?
C20 C19 C18 119.07(13) . . ?
C19 C20 C14 119.78(14) . . ?
C19 C20 C15 119.82(14) . . ?
C14 C20 C15 120.39(16) . . ?
C8' C7' C17' 115.8(12) . . ?
C9' C8' C7' 126.4(13) . . ?
C8' C9' C10' 119.3(13) . . ?
C18' C10' C9' 119.2(13) . . ?
C12' C11' C19' 120.1(11) . . ?
C11' C12' C13' 116.9(14) . . ?
C14' C13' C12' 125.6(14) . . ?
C13' C14' C20' 117.3(12) . . ?
C16' C15' C20' 117.3(9) . . ?
C15' C16' C17' 123.3(10) . . ?
C18' C17' C16' 121.6(9) . . ?
C18' C17' C7' 116.6(10) . . ?
C16' C17' C7' 121.8(12) . . ?
C10' C18' C17' 122.7(10) . . ?
C10' C18' C19' 121.6(10) . . ?
C17' C18' C19' 115.7(9) . . ?
C20' C19' C11' 122.2(9) . . ?
C20' C19' C18' 117.9(11) . . ?
C11' C19' C18' 119.9(9) . . ?
C19' C20' C15' 124.1(10) . . ?
C19' C20' C14' 117.8(10) . . ?
C15' C20' C14' 118.0(10) . . ?

loop_
_geom_bond_atom_site_label_1
_geom_bond_atom_site_label_2
_geom_bond_distance
_geom_bond_site_symmetry_2
_geom_bond_publ_flag
C1 F1 1.3421(15) . ?
C1 C6 1.3820(19) . ?
C1 C2 1.3826(19) . ?
C2 F2 1.3386(14) . ?
C2 C3 1.3825(18) . ?
C3 F3 1.3402(15) . ?
C3 C4 1.3851(18) . ?
C4 F4 1.3410(14) . ?
C4 C5 1.3819(19) . ?
C5 F5 1.3441(14) . ?
C5 C6 1.3820(19) . ?
C6 F6 1.3389(15) . ?
C7 C8 1.371(2) . ?
C7 C17 1.422(2) . ?
C8 C9 1.411(3) . ?
C9 C10 1.373(2) . ?
C10 C18 1.4185(19) . ?
C11 C12 1.384(2) . ?
C11 C19 1.417(2) . ?
C12 C13 1.406(3) . ?
C13 C14 1.372(3) . ?
C14 C20 1.421(2) . ?
C15 C16 1.353(2) . ?
C15 C20 1.436(2) . ?
C16 C17 1.439(2) . ?
C17 C18 1.421(2) . ?
C18 C19 1.4619(19) . ?
C19 C20 1.418(2) . ?
C7' C8' 1.371(17) . ?
C7' C17' 1.484(16) . ?
C8' C9' 1.317(18) . ?
C9' C10' 1.396(17) . ?
C10' C18' 1.371(15) . ?
C11' C12' 1.373(17) . ?
C11' C19' 1.423(16) . ?
C12' C13' 1.41(2) . ?
C13' C14' 1.339(18) . ?
C14' C20' 1.473(16) . ?
C15' C16' 1.339(14) . ?
C15' C20' 1.432(14) . ?
C16' C17' 1.417(14) . ?
C17' C18' 1.407(16) . ?
C18' C19' 1.526(14) . ?
C19' C20' 1.368(15) . ?
